data_7036611
loop_
_publ_author_name
'Lochenie, Charles'
'Heinz, Julia'
'Milius, Wolfgang'
'Weber, Birgit'

_publ_section_title
;
 Iron(ii) spin crossover complexes with diaminonaphthalene-based Schiff
 base-like ligands: mononuclear complexes.
;
_journal_issue 41
_journal_name_full 'Dalton transactions (Cambridge, England : 2003)'
_journal_page_first 18065
_journal_page_last 18077
_journal_paper_doi 10.1039/c5dt03048j
_journal_volume 44
_journal_year 2015
_chemical_formula_moiety 'C37 H35 Fe N5 O6'
_chemical_formula_sum 'C37 H35 Fe N5 O6'
_chemical_formula_weight 701.55
_chemical_name_common '[FeL20i(py)2].py'
_chemical_name_systematic
;
 ?
;
_space_group_crystal_system monoclinic
_space_group_IT_number 14
_space_group_name_Hall '-P 2ybc'
_space_group_name_H-M_alt 'P 1 21/c 1'
_symmetry_space_group_name_Hall '-P 2ybc'
_symmetry_space_group_name_H-M 'P 1 21/c 1'
_atom_sites_solution_hydrogens geom
_atom_sites_solution_primary direct
_atom_sites_solution_secondary difmap
_audit_creation_date 2014-07-11
_audit_creation_method SHELXL-2013
_audit_update_record
;
2015-08-07 deposited with the CCDC.
2015-09-22 downloaded from the CCDC.
;
_cell_angle_alpha 90
_cell_angle_beta 112.568(5)
_cell_angle_gamma 90
_cell_formula_units_Z 8
_cell_length_a 28.083(5)
_cell_length_b 12.058(5)
_cell_length_c 22.071(5)
_cell_measurement_reflns_used 1709
_cell_measurement_temperature 175(2)
_cell_measurement_theta_max 16.6508
_cell_measurement_theta_min 2.7563
_cell_volume 6901(3)
_computing_cell_refinement 'APEX2 v2012.4-3 (Bruker AXS)'
_computing_data_collection 'Bruker Instrument Service v3.0.21'
_computing_data_reduction 'SAINT V8.18C (Bruker AXS Inc., 2011)'
_computing_molecular_graphics ORTEP-III
_computing_publication_material PLATON
_computing_structure_refinement 'SHELXL-2013 (Sheldrick, 2013)'
_computing_structure_solution SIR97
_diffrn_ambient_temperature 175(2)
_diffrn_detector_area_resol_mean 10.4167
_diffrn_measured_fraction_theta_full 0.333
_diffrn_measured_fraction_theta_max 0.995
_diffrn_measurement_method 'mix of omega and phi scans'
_diffrn_radiation_type MoK\a
_diffrn_radiation_wavelength 0.71069
_diffrn_reflns_av_R_equivalents 0.1538
_diffrn_reflns_av_unetI/netI 0.0920
_diffrn_reflns_laue_measured_fraction_full 0.333
_diffrn_reflns_laue_measured_fraction_max 0.995
_diffrn_reflns_limit_h_max 23
_diffrn_reflns_limit_h_min -23
_diffrn_reflns_limit_k_max 10
_diffrn_reflns_limit_k_min -10
_diffrn_reflns_limit_l_max 18
_diffrn_reflns_limit_l_min -18
_diffrn_reflns_number 27453
_diffrn_reflns_point_group_measured_fraction_full 0.333
_diffrn_reflns_point_group_measured_fraction_max 0.995
_diffrn_reflns_theta_full 25.240
_diffrn_reflns_theta_max 17.31
_diffrn_reflns_theta_min 2.252
_diffrn_source 'rotating anode generator'
_diffrn_source_type 'Bruker TXS'
_exptl_absorpt_coefficient_mu 0.490
_exptl_absorpt_correction_T_max 0.7441
_exptl_absorpt_correction_T_min 0.6003
_exptl_absorpt_correction_type multi-scan
_exptl_absorpt_process_details 'SADABS V2012/1 (Bruker AXS Inc.)'
_exptl_crystal_colour orange-brown
_exptl_crystal_density_diffrn 1.350
_exptl_crystal_density_method 'not measured'
_exptl_crystal_description platelet
_exptl_crystal_F_000 2928
_exptl_crystal_size_max 0.120
_exptl_crystal_size_mid 0.100
_exptl_crystal_size_min 0.030
_refine_diff_density_max 0.784
_refine_diff_density_min -0.616
_refine_diff_density_rms 0.145
_refine_ls_extinction_method none
_refine_ls_goodness_of_fit_ref 1.081
_refine_ls_hydrogen_treatment constr
_refine_ls_matrix_type full
_refine_ls_number_parameters 403
_refine_ls_number_reflns 4159
_refine_ls_number_restraints 0
_refine_ls_restrained_S_all 1.081
_refine_ls_R_factor_all 0.1359
_refine_ls_R_factor_gt 0.0788
_refine_ls_shift/su_max 0.000
_refine_ls_shift/su_mean 0.000
_refine_ls_structure_factor_coef Fsqd
_refine_ls_weighting_details 'w=1/[\s^2^(Fo^2^)+(0.1548P)^2^+38.2157P] where P=(Fo^2^+2Fc^2^)/3'
_refine_ls_weighting_scheme calc
_refine_ls_wR_factor_gt 0.2073
_refine_ls_wR_factor_ref 0.2699
_reflns_Friedel_coverage 0.000
_reflns_number_gt 2763
_reflns_number_total 4159
_reflns_threshold_expression 'I > 2\s(I)'
_cod_data_source_file c5dt03048j2.cif
_cod_data_source_block rv201
_cod_depositor_comments 'Adding full bibliography for 7036604--7036611.cif.'
_cod_database_code 7036611
_shelx_space_group_comment
;
The symmetry employed for this shelxl refinement is uniquely defined
by the following loop, which should always be used as a source of
symmetry information in preference to the above space-group names.
They are only intended as comments.
;

loop_
_space_group_symop_operation_xyz
'x, y, z'
'-x, y+1/2, -z+1/2'
'-x, -y, -z'
'x, -y-1/2, z-1/2'

loop_
_atom_site_label
_atom_site_type_symbol
_atom_site_fract_x
_atom_site_fract_y
_atom_site_fract_z
_atom_site_U_iso_or_equiv
_atom_site_adp_type
_atom_site_occupancy
_atom_site_site_symmetry_order
_atom_site_calc_flag
_atom_site_refinement_flags_posn
_atom_site_refinement_flags_adp
C101 C 0.4993(6) 0.5319(13) 0.1104(8) 0.032(5) Uiso 1 1 d . .
C102 C 0.4974(6) 0.6361(13) 0.0802(7) 0.026(5) Uiso 1 1 d . .
C103 C 0.4603(5) 0.7191(12) 0.0766(7) 0.022(4) Uiso 1 1 d . .
H103 H 0.4603 0.7843 0.0525 0.026 Uiso 1 1 calc R U
C104 C 0.3889(5) 0.7981(12) 0.0918(7) 0.017(4) Uiso 1 1 d . .
C105 C 0.3732(6) 0.8701(12) 0.0390(8) 0.024(5) Uiso 1 1 d . .
H105 H 0.3883 0.8642 0.0073 0.029 Uiso 1 1 calc R U
C106 C 0.3356(5) 0.9519(12) 0.0311(7) 0.015(4) Uiso 1 1 d . .
C107 C 0.3202(5) 1.0242(11) -0.0227(7) 0.020(4) Uiso 1 1 d . .
H107 H 0.3353 1.0197 -0.0545 0.024 Uiso 1 1 calc R U
C108 C 0.2828(6) 1.1022(12) -0.0285(8) 0.028(5) Uiso 1 1 d . .
H108 H 0.2724 1.1526 -0.0643 0.034 Uiso 1 1 calc R U
C109 C 0.2599(6) 1.1082(12) 0.0176(7) 0.025(5) Uiso 1 1 d . .
H109 H 0.2342 1.1627 0.0126 0.030 Uiso 1 1 calc R U
C110 C 0.2736(5) 1.0380(12) 0.0691(8) 0.021(4) Uiso 1 1 d . .
H110 H 0.2571 1.0422 0.0994 0.026 Uiso 1 1 calc R U
C111 C 0.3125(5) 0.9582(12) 0.0779(7) 0.016(4) Uiso 1 1 d . .
C112 C 0.3280(5) 0.8842(11) 0.1307(7) 0.017(4) Uiso 1 1 d . .
H112 H 0.3123 0.8892 0.1619 0.020 Uiso 1 1 calc R U
C113 C 0.3649(5) 0.8046(11) 0.1391(7) 0.013(4) Uiso 1 1 d . .
C114 C 0.3739(5) 0.7368(12) 0.2435(7) 0.012(4) Uiso 1 1 d . .
H114 H 0.3622 0.8077 0.2507 0.014 Uiso 1 1 calc R U
C115 C 0.3833(5) 0.6572(12) 0.2939(7) 0.012(4) Uiso 1 1 d . .
C116 C 0.3969(6) 0.5489(12) 0.2885(8) 0.022(4) Uiso 1 1 d . .
C117 C 0.5371(6) 0.4431(13) 0.1146(9) 0.048(5) Uiso 1 1 d . .
H11A H 0.5289 0.3768 0.1345 0.072 Uiso 1 1 calc R U
H11B H 0.5719 0.4686 0.1417 0.072 Uiso 1 1 calc R U
H11C H 0.5353 0.4252 0.0705 0.072 Uiso 1 1 calc R U
C118 C 0.5340(6) 0.6631(15) 0.0505(8) 0.034(5) Uiso 1 1 d . .
C119 C 0.5642(8) 0.7957(17) -0.0038(10) 0.083(7) Uiso 1 1 d . .
H11D H 0.6001 0.7881 0.0271 0.125 Uiso 1 1 calc R U
H11E H 0.5576 0.8729 -0.0185 0.125 Uiso 1 1 calc R U
H11F H 0.5582 0.7474 -0.0417 0.125 Uiso 1 1 calc R U
C120 C 0.4044(7) 0.4618(14) 0.3405(9) 0.052(6) Uiso 1 1 d . .
H12A H 0.4173 0.3935 0.3282 0.078 Uiso 1 1 calc R U
H12B H 0.3713 0.4468 0.3443 0.078 Uiso 1 1 calc R U
H12C H 0.4293 0.4885 0.3826 0.078 Uiso 1 1 calc R U
C121 C 0.3736(6) 0.6969(13) 0.3496(8) 0.026(5) Uiso 1 1 d . .
C122 C 0.3498(6) 0.8426(13) 0.4045(8) 0.033(5) Uiso 1 1 d . .
H12D H 0.3246 0.7984 0.4148 0.050 Uiso 1 1 calc R U
H12E H 0.3377 0.9193 0.3956 0.050 Uiso 1 1 calc R U
H12F H 0.3831 0.8411 0.4419 0.050 Uiso 1 1 calc R U
C123 C 0.3116(7) 0.4924(14) 0.1034(10) 0.052(6) Uiso 1 1 d . .
H123 H 0.3100 0.5161 0.1436 0.063 Uiso 1 1 calc R U
C124 C 0.2697(8) 0.4410(15) 0.0576(10) 0.060(6) Uiso 1 1 d . .
H124 H 0.2388 0.4317 0.0652 0.073 Uiso 1 1 calc R U
C125 C 0.2728(7) 0.4042(14) 0.0026(9) 0.049(6) Uiso 1 1 d . .
H125 H 0.2440 0.3681 -0.0292 0.059 Uiso 1 1 calc R U
C126 C 0.3167(7) 0.4174(13) -0.0093(9) 0.046(5) Uiso 1 1 d . .
H126 H 0.3191 0.3909 -0.0486 0.055 Uiso 1 1 calc R U
C127 C 0.3568(6) 0.4703(12) 0.0376(8) 0.026(5) Uiso 1 1 d . .
H127 H 0.3878 0.4791 0.0304 0.031 Uiso 1 1 calc R U
C128 C 0.5178(7) 0.7431(16) 0.2572(9) 0.051(6) Uiso 1 1 d . .
H128 H 0.5007 0.8004 0.2272 0.062 Uiso 1 1 calc R U
C129 C 0.5644(7) 0.7681(15) 0.3054(8) 0.044(5) Uiso 1 1 d . .
H129 H 0.5789 0.8399 0.3077 0.053 Uiso 1 1 calc R U
C130 C 0.5890(7) 0.6913(14) 0.3485(9) 0.043(5) Uiso 1 1 d . .
H130 H 0.6209 0.7082 0.3831 0.051 Uiso 1 1 calc R U
C131 C 0.5687(7) 0.5891(15) 0.3436(9) 0.055(6) Uiso 1 1 d . .
H131 H 0.5865 0.5316 0.3730 0.066 Uiso 1 1 calc R U
C132 C 0.5206(7) 0.5705(15) 0.2935(9) 0.049(6) Uiso 1 1 d . .
H132 H 0.5054 0.4994 0.2910 0.059 Uiso 1 1 calc R U
C201 C 0.1108(5) 0.4713(12) 0.3910(7) 0.017(4) Uiso 1 1 d . .
C202 C 0.1215(5) 0.3579(11) 0.4061(7) 0.012(4) Uiso 1 1 d . .
C203 C 0.1294(5) 0.2785(12) 0.3656(7) 0.015(4) Uiso 1 1 d . .
H203 H 0.1383 0.2059 0.3830 0.018 Uiso 1 1 calc R U
C204 C 0.1386(5) 0.2117(11) 0.2691(7) 0.010(4) Uiso 1 1 d . .
C205 C 0.1741(5) 0.1310(11) 0.2959(8) 0.018(4) Uiso 1 1 d . .
H205 H 0.1912 0.1280 0.3423 0.022 Uiso 1 1 calc R U
C206 C 0.1866(5) 0.0511(11) 0.2576(7) 0.014(4) Uiso 1 1 d . .
C207 C 0.2235(6) -0.0311(12) 0.2849(8) 0.029(5) Uiso 1 1 d . .
H207 H 0.2415 -0.0349 0.3311 0.035 Uiso 1 1 calc R U
C208 C 0.2338(6) -0.1067(12) 0.2450(8) 0.025(5) Uiso 1 1 d . .
H208 H 0.2588 -0.1629 0.2641 0.030 Uiso 1 1 calc R U
C209 C 0.2082(6) -0.1026(12) 0.1769(8) 0.026(5) Uiso 1 1 d . .
H209 H 0.2158 -0.1554 0.1500 0.031 Uiso 1 1 calc R U
C210 C 0.1718(5) -0.0213(11) 0.1489(8) 0.017(4) Uiso 1 1 d . .
H210 H 0.1541 -0.0198 0.1025 0.021 Uiso 1 1 calc R U
C211 C 0.1600(5) 0.0597(11) 0.1873(7) 0.010(4) Uiso 1 1 d . .
C212 C 0.1243(5) 0.1436(11) 0.1601(7) 0.009(4) Uiso 1 1 d . .
H212 H 0.1076 0.1492 0.1137 0.010 Uiso 1 1 calc R U
C213 C 0.1126(5) 0.2190(11) 0.1995(7) 0.011(4) Uiso 1 1 d . .
C214 C 0.0405(5) 0.3041(12) 0.1173(7) 0.019(4) Uiso 1 1 d . .
H214 H 0.0372 0.2379 0.0926 0.023 Uiso 1 1 calc R U
C215 C 0.0047(5) 0.3906(11) 0.0876(7) 0.011(4) Uiso 1 1 d . .
C216 C 0.0061(6) 0.4942(12) 0.1151(8) 0.021(4) Uiso 1 1 d . .
C217 C 0.1053(6) 0.5572(13) 0.4358(8) 0.043(5) Uiso 1 1 d . .
H21A H 0.0953 0.6277 0.4122 0.064 Uiso 1 1 calc R U
H21B H 0.1383 0.5665 0.4730 0.064 Uiso 1 1 calc R U
H21C H 0.0788 0.5344 0.4519 0.064 Uiso 1 1 calc R U
C218 C 0.1242(6) 0.3170(13) 0.4697(8) 0.024(4) Uiso 1 1 d . .
C219 C 0.1430(6) 0.1705(12) 0.5450(7) 0.025(4) Uiso 1 1 d . .
H21D H 0.1660 0.2141 0.5822 0.037 Uiso 1 1 calc R U
H21E H 0.1548 0.0933 0.5497 0.037 Uiso 1 1 calc R U
H21F H 0.1078 0.1734 0.5441 0.037 Uiso 1 1 calc R U
C220 C -0.0311(6) 0.5865(12) 0.0853(8) 0.028(5) Uiso 1 1 d . .
H22A H -0.0648 0.5674 0.0863 0.043 Uiso 1 1 calc R U
H22B H -0.0347 0.5977 0.0398 0.043 Uiso 1 1 calc R U
H22C H -0.0183 0.6547 0.1104 0.043 Uiso 1 1 calc R U
C221 C -0.0347(6) 0.3676(13) 0.0234(8) 0.025(5) Uiso 1 1 d . .
C222 C -0.0719(6) 0.2288(14) -0.0584(8) 0.042(5) Uiso 1 1 d . .
H22D H -0.1066 0.2283 -0.0577 0.062 Uiso 1 1 calc R U
H22E H -0.0639 0.1549 -0.0705 0.062 Uiso 1 1 calc R U
H22F H -0.0705 0.2832 -0.0907 0.062 Uiso 1 1 calc R U
C223 C 0.1539(6) 0.5372(12) 0.1758(8) 0.025(5) Uiso 1 1 d . .
H223 H 0.1231 0.5256 0.1384 0.030 Uiso 1 1 calc R U
C224 C 0.1956(6) 0.5818(12) 0.1677(8) 0.031(5) Uiso 1 1 d . .
H224 H 0.1942 0.5998 0.1252 0.037 Uiso 1 1 calc R U
C225 C 0.2396(6) 0.6002(12) 0.2219(8) 0.029(5) Uiso 1 1 d . .
H225 H 0.2691 0.6297 0.2164 0.034 Uiso 1 1 calc R U
C226 C 0.2421(6) 0.5772(12) 0.2835(8) 0.033(5) Uiso 1 1 d . .
H226 H 0.2723 0.5925 0.3211 0.040 Uiso 1 1 calc R U
C227 C 0.1983(6) 0.5301(12) 0.2888(8) 0.033(5) Uiso 1 1 d . .
H227 H 0.1990 0.5128 0.3312 0.040 Uiso 1 1 calc R U
C228 C -0.0100(6) 0.2843(14) 0.2434(8) 0.033(5) Uiso 1 1 d . .
H228 H 0.0050 0.2286 0.2260 0.040 Uiso 1 1 calc R U
C229 C -0.0548(6) 0.2590(15) 0.2515(8) 0.046(5) Uiso 1 1 d . .
H229 H -0.0690 0.1866 0.2413 0.055 Uiso 1 1 calc R U
C230 C -0.0785(6) 0.3356(14) 0.2736(8) 0.037(5) Uiso 1 1 d . .
H230 H -0.1098 0.3198 0.2790 0.044 Uiso 1 1 calc R U
C231 C -0.0567(7) 0.4339(16) 0.2875(9) 0.053(6) Uiso 1 1 d . .
H231 H -0.0728 0.4908 0.3027 0.064 Uiso 1 1 calc R U
C232 C -0.0105(7) 0.4560(16) 0.2805(9) 0.053(6) Uiso 1 1 d . .
H232 H 0.0045 0.5274 0.2920 0.063 Uiso 1 1 calc R U
C303 C 0.1584(8) 0.8596(16) 0.3988(10) 0.065(6) Uiso 1 1 d . .
H303 H 0.1352 0.8992 0.3622 0.078 Uiso 1 1 calc R U
C304 C 0.1591(8) 0.8784(16) 0.4589(10) 0.063(6) Uiso 1 1 d . .
H304 H 0.1341 0.9280 0.4627 0.076 Uiso 1 1 calc R U
C305 C 0.2247(9) 0.7642(19) 0.5035(12) 0.087(8) Uiso 1 1 d . .
H305 H 0.2508 0.7328 0.5411 0.105 Uiso 1 1 calc R U
C306 C 0.1907(8) 0.7847(16) 0.3905(11) 0.068(7) Uiso 1 1 d . .
H306 H 0.1896 0.7685 0.3478 0.081 Uiso 1 1 calc R U
C307 C 0.2240(8) 0.7338(18) 0.4424(11) 0.074(7) Uiso 1 1 d . .
H307 H 0.2467 0.6786 0.4382 0.089 Uiso 1 1 calc R U
C501 C 0.3366(8) 0.1582(17) 0.3140(11) 0.066(6) Uiso 1 1 d . .
H501 H 0.3624 0.1115 0.3434 0.079 Uiso 1 1 calc R U
C503 C 0.2734(7) 0.2831(15) 0.2961(10) 0.055(6) Uiso 1 1 d . .
H503 H 0.2530 0.3298 0.3112 0.066 Uiso 1 1 calc R U
C504 C 0.2661(8) 0.2876(17) 0.2328(11) 0.069(7) Uiso 1 1 d . .
H504 H 0.2398 0.3331 0.2032 0.083 Uiso 1 1 calc R U
C505 C 0.2966(9) 0.227(2) 0.2117(13) 0.097(8) Uiso 1 1 d . .
H505 H 0.2928 0.2314 0.1671 0.116 Uiso 1 1 calc R U
C506 C 0.3323(9) 0.160(2) 0.2529(12) 0.091(8) Uiso 1 1 d . .
H506 H 0.3538 0.1157 0.2383 0.109 Uiso 1 1 calc R U
Fe1 Fe 0.42119(9) 0.59349(18) 0.16814(11) 0.0219(8) Uani 1 1 d . .
Fe2 Fe 0.08759(8) 0.43059(17) 0.24680(10) 0.0174(8) Uani 1 1 d . .
N101 N 0.4253(4) 0.7139(9) 0.1041(6) 0.016(3) Uiso 1 1 d . .
N102 N 0.3797(4) 0.7225(9) 0.1879(6) 0.016(3) Uiso 1 1 d . .
N103 N 0.3551(5) 0.5102(10) 0.0925(6) 0.030(4) Uiso 1 1 d . .
N104 N 0.4945(5) 0.6461(10) 0.2490(6) 0.027(4) Uiso 1 1 d . .
N201 N 0.0777(4) 0.3075(9) 0.1759(6) 0.015(3) Uiso 1 1 d . .
N202 N 0.1256(4) 0.2955(9) 0.3045(6) 0.013(3) Uiso 1 1 d . .
N203 N 0.0133(5) 0.3806(10) 0.2582(6) 0.025(4) Uiso 1 1 d . .
N204 N 0.1556(4) 0.5088(9) 0.2367(6) 0.018(3) Uiso 1 1 d . .
N302 N 0.1921(7) 0.8328(15) 0.5134(9) 0.081(6) Uiso 1 1 d . .
N502 N 0.3074(6) 0.2172(13) 0.3390(8) 0.063(5) Uiso 1 1 d . .
O101 O 0.4682(4) 0.5033(8) 0.1376(5) 0.029(3) Uiso 1 1 d . .
O102 O 0.4054(4) 0.5134(8) 0.2386(5) 0.030(3) Uiso 1 1 d . .
O103 O 0.5652(4) 0.5976(10) 0.0445(6) 0.051(4) Uiso 1 1 d . .
O104 O 0.5293(4) 0.7637(10) 0.0290(6) 0.053(4) Uiso 1 1 d . .
O105 O 0.3835(5) 0.6409(10) 0.3997(6) 0.062(4) Uiso 1 1 d . .
O106 O 0.3559(4) 0.7972(8) 0.3478(5) 0.026(3) Uiso 1 1 d . .
O201 O 0.0416(4) 0.5221(8) 0.1712(5) 0.023(3) Uiso 1 1 d . .
O202 O 0.1053(3) 0.5074(7) 0.3336(5) 0.020(3) Uiso 1 1 d . .
O203 O -0.0659(4) 0.4317(8) -0.0131(5) 0.028(3) Uiso 1 1 d . .
O204 O -0.0344(4) 0.2584(9) 0.0065(5) 0.037(3) Uiso 1 1 d . .
O205 O 0.1435(3) 0.2149(8) 0.4856(5) 0.022(3) Uiso 1 1 d . .
O206 O 0.1102(4) 0.3680(9) 0.5084(5) 0.041(3) Uiso 1 1 d . .

loop_
_atom_site_aniso_label
_atom_site_aniso_U_11
_atom_site_aniso_U_22
_atom_site_aniso_U_33
_atom_site_aniso_U_23
_atom_site_aniso_U_13
_atom_site_aniso_U_12
Fe1 0.0298(16) 0.0249(16) 0.0137(16) 0.0008(12) 0.0113(13) 0.0048(12)
Fe2 0.0230(16) 0.0204(15) 0.0058(15) -0.0008(12) 0.0021(12) 0.0029(12)

loop_
_atom_type_symbol
_atom_type_description
_atom_type_scat_dispersion_real
_atom_type_scat_dispersion_imag
_atom_type_scat_source
C C 0.0033 0.0016 'International Tables Vol C Tables 4.2.6.8 and 6.1.1.4'
H H 0.0000 0.0000 'International Tables Vol C Tables 4.2.6.8 and 6.1.1.4'
Fe Fe 0.3463 0.8444 'International Tables Vol C Tables 4.2.6.8 and 6.1.1.4'
N N 0.0061 0.0033 'International Tables Vol C Tables 4.2.6.8 and 6.1.1.4'
O O 0.0106 0.0060 'International Tables Vol C Tables 4.2.6.8 and 6.1.1.4'

loop_
_geom_angle_atom_site_label_1
_geom_angle_atom_site_label_2
_geom_angle_atom_site_label_3
_geom_angle
O101 C101 C102 123.4(14)
O101 C101 C117 112.0(14)
C102 C101 C117 124.6(15)
C101 C102 C103 123.0(14)
C101 C102 C118 120.4(14)
C103 C102 C118 116.6(14)
N101 C103 C102 126.2(14)
N101 C103 H103 116.9
C102 C103 H103 116.9
C105 C104 N101 126.5(13)
C105 C104 C113 119.3(13)
N101 C104 C113 114.2(13)
C104 C105 C106 121.7(14)
C104 C105 H105 119.1
C106 C105 H105 119.1
C107 C106 C105 120.9(13)
C107 C106 C111 120.4(13)
C105 C106 C111 118.7(13)
C108 C107 C106 118.6(14)
C108 C107 H107 120.7
C106 C107 H107 120.7
C107 C108 C109 121.0(15)
C107 C108 H108 119.5
C109 C108 H108 119.5
C110 C109 C108 121.2(15)
C110 C109 H109 119.4
C108 C109 H109 119.4
C109 C110 C111 119.9(15)
C109 C110 H110 120.0
C111 C110 H110 120.0
C112 C111 C110 121.7(14)
C112 C111 C106 119.4(13)
C110 C111 C106 118.9(14)
C113 C112 C111 122.4(14)
C113 C112 H112 118.8
C111 C112 H112 118.8
C112 C113 N102 125.6(13)
C112 C113 C104 118.5(13)
N102 C113 C104 115.7(12)
N102 C114 C115 126.4(13)
N102 C114 H114 116.8
C115 C114 H114 116.8
C116 C115 C114 123.4(14)
C116 C115 C121 122.5(14)
C114 C115 C121 114.0(13)
O102 C116 C115 122.4(14)
O102 C116 C120 113.7(13)
C115 C116 C120 123.9(15)
C101 C117 H11A 109.5
C101 C117 H11B 109.5
H11A C117 H11B 109.5
C101 C117 H11C 109.5
H11A C117 H11C 109.5
H11B C117 H11C 109.5
O103 C118 O104 123.0(16)
O103 C118 C102 124.3(16)
O104 C118 C102 112.6(15)
O104 C119 H11D 109.5
O104 C119 H11E 109.5
H11D C119 H11E 109.5
O104 C119 H11F 109.5
H11D C119 H11F 109.5
H11E C119 H11F 109.5
C116 C120 H12A 109.5
C116 C120 H12B 109.5
H12A C120 H12B 109.5
C116 C120 H12C 109.5
H12A C120 H12C 109.5
H12B C120 H12C 109.5
O105 C121 O106 119.1(15)
O105 C121 C115 122.3(15)
O106 C121 C115 118.6(15)
O106 C122 H12D 109.5
O106 C122 H12E 109.5
H12D C122 H12E 109.5
O106 C122 H12F 109.5
H12D C122 H12F 109.5
H12E C122 H12F 109.5
N103 C123 C124 121.5(18)
N103 C123 H123 119.2
C124 C123 H123 119.2
C125 C124 C123 119(2)
C125 C124 H124 120.5
C123 C124 H124 120.5
C124 C125 C126 121.3(19)
C124 C125 H125 119.3
C126 C125 H125 119.3
C127 C126 C125 116.9(18)
C127 C126 H126 121.5
C125 C126 H126 121.5
N103 C127 C126 124.0(16)
N103 C127 H127 118.0
C126 C127 H127 118.0
N104 C128 C129 125.4(18)
N104 C128 H128 117.3
C129 C128 H128 117.3
C130 C129 C128 119.2(18)
C130 C129 H129 120.4
C128 C129 H129 120.4
C129 C130 C131 119.9(18)
C129 C130 H130 120.1
C131 C130 H130 120.1
C130 C131 C132 117.5(18)
C130 C131 H131 121.3
C132 C131 H131 121.3
N104 C132 C131 124.4(17)
N104 C132 H132 117.8
C131 C132 H132 117.8
O202 C201 C202 119.4(13)
O202 C201 C217 114.6(13)
C202 C201 C217 126.0(14)
C203 C202 C201 126.1(14)
C203 C202 C218 115.1(13)
C201 C202 C218 118.7(13)
N202 C203 C202 125.4(13)
N202 C203 H203 117.3
C202 C203 H203 117.3
C205 C204 N202 125.1(13)
C205 C204 C213 120.0(13)
N202 C204 C213 114.8(12)
C204 C205 C206 122.5(14)
C204 C205 H205 118.7
C206 C205 H205 118.7
C207 C206 C205 122.7(14)
C207 C206 C211 120.5(14)
C205 C206 C211 116.7(13)
C208 C207 C206 120.0(15)
C208 C207 H207 120.0
C206 C207 H207 120.0
C207 C208 C209 121.2(15)
C207 C208 H208 119.4
C209 C208 H208 119.4
C210 C209 C208 119.7(15)
C210 C209 H209 120.1
C208 C209 H209 120.1
C209 C210 C211 121.7(14)
C209 C210 H210 119.2
C211 C210 H210 119.2
C212 C211 C210 122.7(13)
C212 C211 C206 120.5(13)
C210 C211 C206 116.8(12)
C213 C212 C211 120.9(13)
C213 C212 H212 119.5
C211 C212 H212 119.5
C212 C213 N201 124.5(13)
C212 C213 C204 119.3(12)
N201 C213 C204 116.1(12)
N201 C214 C215 125.8(14)
N201 C214 H214 117.1
C215 C214 H214 117.1
C216 C215 C214 124.4(13)
C216 C215 C221 118.9(13)
C214 C215 C221 116.7(13)
O201 C216 C215 122.2(13)
O201 C216 C220 112.2(12)
C215 C216 C220 125.6(14)
C201 C217 H21A 109.5
C201 C217 H21B 109.5
H21A C217 H21B 109.5
C201 C217 H21C 109.5
H21A C217 H21C 109.5
H21B C217 H21C 109.5
O206 C218 O205 118.9(14)
O206 C218 C202 125.7(14)
O205 C218 C202 115.4(14)
O205 C219 H21D 109.5
O205 C219 H21E 109.5
H21D C219 H21E 109.5
O205 C219 H21F 109.5
H21D C219 H21F 109.5
H21E C219 H21F 109.5
C216 C220 H22A 109.5
C216 C220 H22B 109.5
H22A C220 H22B 109.5
C216 C220 H22C 109.5
H22A C220 H22C 109.5
H22B C220 H22C 109.5
O203 C221 O204 120.7(14)
O203 C221 C215 127.7(14)
O204 C221 C215 111.6(13)
O204 C222 H22D 109.5
O204 C222 H22E 109.5
H22D C222 H22E 109.5
O204 C222 H22F 109.5
H22D C222 H22F 109.5
H22E C222 H22F 109.5
C224 C223 N204 121.3(15)
C224 C223 H223 119.4
N204 C223 H223 119.4
C223 C224 C225 119.0(16)
C223 C224 H224 120.5
C225 C224 H224 120.5
C226 C225 C224 121.5(16)
C226 C225 H225 119.3
C224 C225 H225 119.3
C225 C226 C227 117.1(16)
C225 C226 H226 121.4
C227 C226 H226 121.4
N204 C227 C226 122.3(16)
N204 C227 H227 118.9
C226 C227 H227 118.9
N203 C228 C229 124.2(16)
N203 C228 H228 117.9
C229 C228 H228 117.9
C230 C229 C228 120.2(17)
C230 C229 H229 119.9
C228 C229 H229 119.9
C231 C230 C229 117.2(18)
C231 C230 H230 121.4
C229 C230 H230 121.4
C230 C231 C232 121.1(19)
C230 C231 H231 119.5
C232 C231 H231 119.5
N203 C232 C231 122.3(18)
N203 C232 H232 118.8
C231 C232 H232 118.8
C304 C303 C306 120(2)
C304 C303 H303 120.1
C306 C303 H303 120.1
N302 C304 C303 125(2)
N302 C304 H304 117.7
C303 C304 H304 117.7
N302 C305 C307 125(2)
N302 C305 H305 117.4
C307 C305 H305 117.4
C307 C306 C303 119(2)
C307 C306 H306 120.5
C303 C306 H306 120.5
C306 C307 C305 117(2)
C306 C307 H307 121.3
C305 C307 H307 121.3
C506 C501 N502 126(2)
C506 C501 H501 117.2
N502 C501 H501 117.2
N502 C503 C504 124(2)
N502 C503 H503 118.2
C504 C503 H503 118.2
C503 C504 C505 119(2)
C503 C504 H504 120.7
C505 C504 H504 120.7
C506 C505 C504 121(3)
C506 C505 H505 119.7
C504 C505 H505 119.7
C501 C506 C505 117(3)
C501 C506 H506 121.3
C505 C506 H506 121.3
O101 Fe1 O102 111.4(4)
O101 Fe1 N101 86.2(4)
O102 Fe1 N101 162.2(4)
O101 Fe1 N102 164.1(4)
O102 Fe1 N102 83.7(4)
N101 Fe1 N102 78.5(5)
O101 Fe1 N103 88.3(4)
O102 Fe1 N103 89.7(4)
N101 Fe1 N103 93.1(5)
N102 Fe1 N103 97.0(5)
O101 Fe1 N104 84.3(4)
O102 Fe1 N104 85.9(4)
N101 Fe1 N104 94.1(5)
N102 Fe1 N104 92.2(4)
N103 Fe1 N104 169.3(5)
O201 Fe2 O202 112.6(4)
O201 Fe2 N202 162.1(4)
O202 Fe2 N202 84.0(4)
O201 Fe2 N201 84.8(4)
O202 Fe2 N201 161.9(4)
N202 Fe2 N201 78.1(5)
O201 Fe2 N204 89.2(4)
O202 Fe2 N204 89.6(4)
N202 Fe2 N204 97.7(4)
N201 Fe2 N204 95.6(4)
O201 Fe2 N203 85.0(4)
O202 Fe2 N203 85.4(4)
N202 Fe2 N203 90.1(4)
N201 Fe2 N203 91.7(4)
N204 Fe2 N203 170.2(4)
C103 N101 C104 119.3(12)
C103 N101 Fe1 126.0(10)
C104 N101 Fe1 114.7(9)
C114 N102 C113 121.3(12)
C114 N102 Fe1 125.0(10)
C113 N102 Fe1 112.9(9)
C127 N103 C123 117.2(14)
C127 N103 Fe1 123.0(11)
C123 N103 Fe1 119.7(11)
C128 N104 C132 113.7(15)
C128 N104 Fe1 128.1(12)
C132 N104 Fe1 118.1(11)
C214 N201 C213 121.2(12)
C214 N201 Fe2 125.7(10)
C213 N201 Fe2 112.8(9)
C203 N202 C204 121.1(11)
C203 N202 Fe2 124.3(10)
C204 N202 Fe2 113.6(9)
C228 N203 C232 114.9(14)
C228 N203 Fe2 126.9(11)
C232 N203 Fe2 118.2(11)
C227 N204 C223 118.8(13)
C227 N204 Fe2 121.3(10)
C223 N204 Fe2 119.9(10)
C305 N302 C304 114(2)
C503 N502 C501 114.2(18)
C101 O101 Fe1 131.4(10)
C116 O102 Fe1 132.0(9)
C118 O104 C119 115.6(14)
C121 O106 C122 120.0(12)
C216 O201 Fe2 131.6(9)
C201 O202 Fe2 132.3(9)
C221 O204 C222 115.2(12)
C218 O205 C219 116.3(12)

loop_
_geom_bond_atom_site_label_1
_geom_bond_atom_site_label_2
_geom_bond_distance
C101 O101 1.283(16)
C101 C102 1.41(2)
C101 C117 1.49(2)
C102 C103 1.426(19)
C102 C118 1.45(2)
C103 N101 1.338(16)
C103 H103 0.9500
C104 C105 1.382(18)
C104 N101 1.392(16)
C104 C113 1.446(19)
C105 C106 1.407(18)
C105 H105 0.9500
C106 C107 1.401(18)
C106 C111 1.417(19)
C107 C108 1.379(19)
C107 H107 0.9500
C108 C109 1.399(19)
C108 H108 0.9500
C109 C110 1.350(18)
C109 H109 0.9500
C110 C111 1.412(18)
C110 H110 0.9500
C111 C112 1.398(18)
C112 C113 1.373(18)
C112 H112 0.9500
C113 N102 1.402(16)
C114 N102 1.309(15)
C114 C115 1.415(18)
C114 H114 0.9500
C115 C116 1.378(19)
C115 C121 1.438(19)
C116 O102 1.288(16)
C116 C120 1.51(2)
C117 H11A 0.9800
C117 H11B 0.9800
C117 H11C 0.9800
C118 O103 1.224(17)
C118 O104 1.289(17)
C119 O104 1.48(2)
C119 H11D 0.9800
C119 H11E 0.9800
C119 H11F 0.9800
C120 H12A 0.9800
C120 H12B 0.9800
C120 H12C 0.9800
C121 O105 1.233(16)
C121 O106 1.304(16)
C122 O106 1.434(16)
C122 H12D 0.9800
C122 H12E 0.9800
C122 H12F 0.9800
C123 N103 1.348(19)
C123 C124 1.37(2)
C123 H123 0.9500
C124 C125 1.33(2)
C124 H124 0.9500
C125 C126 1.36(2)
C125 H125 0.9500
C126 C127 1.36(2)
C126 H126 0.9500
C127 N103 1.322(17)
C127 H127 0.9500
C128 N104 1.319(19)
C128 C129 1.37(2)
C128 H128 0.9500
C129 C130 1.32(2)
C129 H129 0.9500
C130 C131 1.34(2)
C130 H130 0.9500
C131 C132 1.40(2)
C131 H131 0.9500
C132 N104 1.334(18)
C132 H132 0.9500
C201 O202 1.291(15)
C201 C202 1.413(18)
C201 C217 1.480(19)
C202 C203 1.385(18)
C202 C218 1.462(19)
C203 N202 1.326(16)
C203 H203 0.9500
C204 C205 1.356(17)
C204 N202 1.410(16)
C204 C213 1.428(18)
C205 C206 1.414(18)
C205 H205 0.9500
C206 C207 1.393(19)
C206 C211 1.444(18)
C207 C208 1.372(19)
C207 H207 0.9500
C208 C209 1.396(19)
C208 H208 0.9500
C209 C210 1.379(18)
C209 H209 0.9500
C210 C211 1.413(18)
C210 H210 0.9500
C211 C212 1.389(17)
C212 C213 1.381(17)
C212 H212 0.9500
C213 N201 1.407(16)
C214 N201 1.315(16)
C214 C215 1.421(18)
C214 H214 0.9500
C215 C216 1.384(18)
C215 C221 1.451(19)
C216 O201 1.302(15)
C216 C220 1.495(19)
C217 H21A 0.9800
C217 H21B 0.9800
C217 H21C 0.9800
C218 O206 1.232(16)
C218 O205 1.336(16)
C219 O205 1.421(15)
C219 H21D 0.9800
C219 H21E 0.9800
C219 H21F 0.9800
C220 H22A 0.9800
C220 H22B 0.9800
C220 H22C 0.9800
C221 O203 1.213(16)
C221 O204 1.369(16)
C222 O204 1.461(17)
C222 H22D 0.9800
C222 H22E 0.9800
C222 H22F 0.9800
C223 C224 1.360(19)
C223 N204 1.370(17)
C223 H223 0.9500
C224 C225 1.369(19)
C224 H224 0.9500
C225 C226 1.362(19)
C225 H225 0.9500
C226 C227 1.40(2)
C226 H226 0.9500
C227 N204 1.329(17)
C227 H227 0.9500
C228 N203 1.311(17)
C228 C229 1.37(2)
C228 H228 0.9500
C229 C230 1.34(2)
C229 H229 0.9500
C230 C231 1.31(2)
C230 H230 0.9500
C231 C232 1.39(2)
C231 H231 0.9500
C232 N203 1.331(19)
C232 H232 0.9500
C303 C304 1.34(2)
C303 C306 1.34(2)
C303 H303 0.9500
C304 N302 1.32(2)
C304 H304 0.9500
C305 N302 1.31(2)
C305 C307 1.39(3)
C305 H305 0.9500
C306 C307 1.32(2)
C306 H306 0.9500
C307 H307 0.9500
C501 C506 1.31(3)
C501 N502 1.35(2)
C501 H501 0.9500
C503 N502 1.32(2)
C503 C504 1.33(2)
C503 H503 0.9500
C504 C505 1.34(3)
C504 H504 0.9500
C505 C506 1.33(3)
C505 H505 0.9500
C506 H506 0.9500
Fe1 O101 2.016(10)
Fe1 O102 2.018(10)
Fe1 N101 2.061(12)
Fe1 N102 2.088(11)
Fe1 N103 2.205(13)
Fe1 N104 2.237(13)
Fe2 O201 2.004(10)
Fe2 O202 2.012(10)
Fe2 N202 2.091(11)
Fe2 N201 2.097(11)
Fe2 N204 2.218(11)
Fe2 N203 2.275(12)

loop_
_geom_torsion_atom_site_label_1
_geom_torsion_atom_site_label_2
_geom_torsion_atom_site_label_3
_geom_torsion_atom_site_label_4
_geom_torsion
O101 C101 C102 C103 -1(2)
C117 C101 C102 C103 179.5(15)
O101 C101 C102 C118 179.8(14)
C117 C101 C102 C118 0(2)
C101 C102 C103 N101 5(2)
C118 C102 C103 N101 -175.7(14)
N101 C104 C105 C106 179.4(13)
C113 C104 C105 C106 2(2)
C104 C105 C106 C107 179.9(14)
C104 C105 C106 C111 -1(2)
C105 C106 C107 C108 179.3(13)
C111 C106 C107 C108 1(2)
C106 C107 C108 C109 -1(2)
C107 C108 C109 C110 0(2)
C108 C109 C110 C111 1(2)
C109 C110 C111 C112 179.8(14)
C109 C110 C111 C106 -2(2)
C107 C106 C111 C112 179.2(13)
C105 C106 C111 C112 1(2)
C107 C106 C111 C110 1(2)
C105 C106 C111 C110 -178.1(13)
C110 C111 C112 C113 178.5(13)
C106 C111 C112 C113 0(2)
C111 C112 C113 N102 -175.0(13)
C111 C112 C113 C104 1(2)
C105 C104 C113 C112 -1(2)
N101 C104 C113 C112 -179.2(12)
C105 C104 C113 N102 174.6(12)
N101 C104 C113 N102 -3.2(18)
N102 C114 C115 C116 -5(2)
N102 C114 C115 C121 179.8(13)
C114 C115 C116 O102 5(2)
C121 C115 C116 O102 180.0(13)
C114 C115 C116 C120 -176.8(14)
C121 C115 C116 C120 -2(2)
C101 C102 C118 O103 6(2)
C103 C102 C118 O103 -173.5(15)
C101 C102 C118 O104 -175.7(14)
C103 C102 C118 O104 5(2)
C116 C115 C121 O105 10(2)
C114 C115 C121 O105 -174.6(14)
C116 C115 C121 O106 -173.1(13)
C114 C115 C121 O106 2.5(19)
N103 C123 C124 C125 3(3)
C123 C124 C125 C126 0(3)
C124 C125 C126 C127 0(3)
C125 C126 C127 N103 -1(2)
N104 C128 C129 C130 -1(3)
C128 C129 C130 C131 2(3)
C129 C130 C131 C132 -3(3)
C130 C131 C132 N104 3(3)
O202 C201 C202 C203 3(2)
C217 C201 C202 C203 -176.2(14)
O202 C201 C202 C218 -176.0(12)
C217 C201 C202 C218 5(2)
C201 C202 C203 N202 -4(2)
C218 C202 C203 N202 175.6(13)
N202 C204 C205 C206 -177.9(12)
C213 C204 C205 C206 -1(2)
C204 C205 C206 C207 179.2(14)
C204 C205 C206 C211 1(2)
C205 C206 C207 C208 179.6(13)
C211 C206 C207 C208 -2(2)
C206 C207 C208 C209 1(2)
C207 C208 C209 C210 0(2)
C208 C209 C210 C211 1(2)
C209 C210 C211 C212 178.7(13)
C209 C210 C211 C206 -2.2(19)
C207 C206 C211 C212 -178.3(13)
C205 C206 C211 C212 0.3(19)
C207 C206 C211 C210 2.6(19)
C205 C206 C211 C210 -178.8(12)
C210 C211 C212 C213 177.7(13)
C206 C211 C212 C213 -1.3(19)
C211 C212 C213 N201 178.6(12)
C211 C212 C213 C204 1.3(19)
C205 C204 C213 C212 0(2)
N202 C204 C213 C212 177.2(12)
C205 C204 C213 N201 -177.9(12)
N202 C204 C213 N201 -0.3(17)
N201 C214 C215 C216 4(2)
N201 C214 C215 C221 -177.6(13)
C214 C215 C216 O201 1(2)
C221 C215 C216 O201 -177.1(13)
C214 C215 C216 C220 -179.5(14)
C221 C215 C216 C220 2(2)
C203 C202 C218 O206 -167.3(14)
C201 C202 C218 O206 12(2)
C203 C202 C218 O205 12.3(19)
C201 C202 C218 O205 -168.4(12)
C216 C215 C221 O203 6(2)
C214 C215 C221 O203 -172.9(15)
C216 C215 C221 O204 -173.1(13)
C214 C215 C221 O204 8.4(18)
N204 C223 C224 C225 -1(2)
C223 C224 C225 C226 -1(2)
C224 C225 C226 C227 2(2)
C225 C226 C227 N204 0(2)
N203 C228 C229 C230 2(3)
C228 C229 C230 C231 -1(3)
C229 C230 C231 C232 -1(3)
C230 C231 C232 N203 1(3)
C306 C303 C304 N302 4(3)
C304 C303 C306 C307 -3(3)
C303 C306 C307 C305 -2(3)
N302 C305 C307 C306 6(3)
N502 C503 C504 C505 -4(3)
C503 C504 C505 C506 2(3)
N502 C501 C506 C505 1(4)
C504 C505 C506 C501 -1(4)
C102 C103 N101 C104 -174.9(14)
C102 C103 N101 Fe1 8(2)
C105 C104 N101 C103 22(2)
C113 C104 N101 C103 -160.5(12)
C105 C104 N101 Fe1 -160.6(12)
C113 C104 N101 Fe1 17.0(15)
C115 C114 N102 C113 174.5(13)
C115 C114 N102 Fe1 -16.0(19)
C112 C113 N102 C114 -25(2)
C104 C113 N102 C114 159.0(13)
C112 C113 N102 Fe1 164.0(11)
C104 C113 N102 Fe1 -11.7(15)
C126 C127 N103 C123 3(2)
C126 C127 N103 Fe1 179.1(12)
C124 C123 N103 C127 -4(2)
C124 C123 N103 Fe1 180.0(13)
C129 C128 N104 C132 1(3)
C129 C128 N104 Fe1 -175.4(13)
C131 C132 N104 C128 -2(2)
C131 C132 N104 Fe1 174.9(13)
C215 C214 N201 C213 -176.9(13)
C215 C214 N201 Fe2 10(2)
C212 C213 N201 C214 24(2)
C204 C213 N201 C214 -158.1(13)
C212 C213 N201 Fe2 -161.6(11)
C204 C213 N201 Fe2 15.8(14)
C202 C203 N202 C204 174.7(13)
C202 C203 N202 Fe2 -17.8(19)
C205 C204 N202 C203 -29(2)
C213 C204 N202 C203 153.3(12)
C205 C204 N202 Fe2 162.0(11)
C213 C204 N202 Fe2 -15.4(14)
C229 C228 N203 C232 -2(2)
C229 C228 N203 Fe2 179.9(12)
C231 C232 N203 C228 0(2)
C231 C232 N203 Fe2 178.4(13)
C226 C227 N204 C223 -2(2)
C226 C227 N204 Fe2 178.6(11)
C224 C223 N204 C227 3(2)
C224 C223 N204 Fe2 -177.7(11)
C307 C305 N302 C304 -4(3)
C303 C304 N302 C305 -1(3)
C504 C503 N502 C501 3(3)
C506 C501 N502 C503 -2(3)
C102 C101 O101 Fe1 -17(2)
C117 C101 O101 Fe1 162.8(10)
C115 C116 O102 Fe1 18(2)
C120 C116 O102 Fe1 -160.5(10)
O103 C118 O104 C119 0(2)
C102 C118 O104 C119 -178.1(14)
O105 C121 O106 C122 2(2)
C115 C121 O106 C122 -174.9(12)
C215 C216 O201 Fe2 -22(2)
C220 C216 O201 Fe2 158.3(9)
C202 C201 O202 Fe2 21.7(19)
C217 C201 O202 Fe2 -158.9(10)
O203 C221 O204 C222 3(2)
C215 C221 O204 C222 -178.2(12)
O206 C218 O205 C219 4.0(19)
C202 C218 O205 C219 -175.7(12)
